data_4067887
loop_
_publ_author_name
'Liu, Bo'
'Liu, Xiaolong'
'Chen, Chao'
'Chen, Congyan'
'Chen, Wanzhi'

_publ_section_title
;
 Carbene Transfer Reactivities of Nickel(II)--N-Heterocyclic Carbene
 Complexes and Their Applications in the Synthesis of Metal--NHC Complexes
;
_journal_issue 1
_journal_name_full Organometallics
_journal_page_first 282
_journal_paper_doi 10.1021/om200881s
_journal_volume 31
_journal_year 2012
_chemical_formula_sum 'C54 H48 F12 N16 Ni P2'
_chemical_formula_weight 1269.73
_chemical_name_systematic
; 
 ? 
;
_space_group_IT_number 14
_symmetry_cell_setting monoclinic
_symmetry_space_group_name_Hall '-P 2ybc'
_symmetry_space_group_name_H-M 'P 1 21/c 1'
_atom_sites_solution_hydrogens geom
_atom_sites_solution_primary direct
_atom_sites_solution_secondary difmap
_audit_creation_method SHELXL-97
_cell_angle_alpha 90.00
_cell_angle_beta 95.664(2)
_cell_angle_gamma 90.00
_cell_formula_units_Z 4
_cell_length_a 14.5148(3)
_cell_length_b 16.2759(3)
_cell_length_c 24.8850(5)
_cell_measurement_reflns_used 13999
_cell_measurement_temperature 293(2)
_cell_measurement_theta_max 29.3419
_cell_measurement_theta_min 2.8532
_cell_volume 5850.2(2)
_computing_cell_refinement 'Bruker FRAMBO'
_computing_data_collection 'Bruker FRAMBO'
_computing_data_reduction 'Bruker SAINT'
_computing_molecular_graphics 'Bruker SHELXTL'
_computing_publication_material 'Bruker SHELXTL'
_computing_structure_refinement 'SHELXL-97 (Sheldrick, 1997)'
_computing_structure_solution 'SHELXS-97 (Sheldrick, 1990)'
_diffrn_ambient_temperature 293(2)
_diffrn_measured_fraction_theta_full 0.999
_diffrn_measured_fraction_theta_max 0.999
_diffrn_measurement_device_type 'multiwire proportional'
_diffrn_measurement_method 'phi and omega scans'
_diffrn_radiation_monochromator graphite
_diffrn_radiation_source 'fine-focus sealed tube'
_diffrn_radiation_type MoK\a
_diffrn_radiation_wavelength 0.71073
_diffrn_reflns_av_R_equivalents 0.0362
_diffrn_reflns_av_sigmaI/netI 0.0315
_diffrn_reflns_limit_h_max 17
_diffrn_reflns_limit_h_min -17
_diffrn_reflns_limit_k_max 19
_diffrn_reflns_limit_k_min -17
_diffrn_reflns_limit_l_max 29
_diffrn_reflns_limit_l_min -29
_diffrn_reflns_number 44904
_diffrn_reflns_theta_full 25.01
_diffrn_reflns_theta_max 25.01
_diffrn_reflns_theta_min 2.87
_exptl_absorpt_coefficient_mu 0.477
_exptl_absorpt_correction_T_max 0.9024
_exptl_absorpt_correction_T_min 0.8781
_exptl_absorpt_correction_type multi-scan
_exptl_absorpt_process_details sadabs
_exptl_crystal_colour yellow
_exptl_crystal_density_diffrn 1.442
_exptl_crystal_density_method 'not measured'
_exptl_crystal_description block
_exptl_crystal_F_000 2600
_exptl_crystal_size_max 0.28
_exptl_crystal_size_mid 0.25
_exptl_crystal_size_min 0.22
_platon_squeeze_details ' '
_refine_diff_density_max 0.591
_refine_diff_density_min -0.462
_refine_diff_density_rms 0.061
_refine_ls_extinction_method none
_refine_ls_goodness_of_fit_ref 1.047
_refine_ls_hydrogen_treatment constr
_refine_ls_matrix_type full
_refine_ls_number_parameters 766
_refine_ls_number_reflns 10301
_refine_ls_number_restraints 0
_refine_ls_restrained_S_all 1.047
_refine_ls_R_factor_all 0.0784
_refine_ls_R_factor_gt 0.0587
_refine_ls_shift/su_max 0.001
_refine_ls_shift/su_mean 0.000
_refine_ls_structure_factor_coef Fsqd
_refine_ls_weighting_details 'calc w=1/[\s^2^(Fo^2^)+(0.0918P)^2^+4.1434P] where P=(Fo^2^+2Fc^2^)/3'
_refine_ls_weighting_scheme calc
_refine_ls_wR_factor_gt 0.1597
_refine_ls_wR_factor_ref 0.1723
_reflns_number_gt 7694
_reflns_number_total 10301
_reflns_threshold_expression >2sigma(I)
_cod_data_source_file om200881s_si_002.cif
_cod_data_source_block 6
_cod_depositor_comments
;
The following automatic conversions were performed:

'_symmetry_cell_setting' value 'Monoclinic' changed to 'monoclinic'
according to /home/saulius/struct/CIF-dictionaries/cif_core.dic
dictionary named 'cif_core.dic' version 2.4.1 from 2010-06-29.

Automatic conversion script
Id: cif_fix_values 1715 2011-07-08 13:25:40Z adriana 
;
_cod_original_sg_symbol_H-M 'P2(1)/c  '
_cod_database_code 4067887

loop_
_symmetry_equiv_pos_as_xyz
'x, y, z'
'-x, y+1/2, -z+1/2'
'-x, -y, -z'
'x, -y-1/2, z-1/2'

loop_
_atom_site_label
_atom_site_type_symbol
_atom_site_fract_x
_atom_site_fract_y
_atom_site_fract_z
_atom_site_U_iso_or_equiv
_atom_site_adp_type
_atom_site_occupancy
_atom_site_symmetry_multiplicity
_atom_site_calc_flag
_atom_site_refinement_flags
Ni1 Ni 0.13278(3) 0.55603(2) 0.334091(16) 0.04025(15) Uani 1 1 d .
C1 C 0.1631(2) 0.6144(2) 0.27096(13) 0.0414(7) Uani 1 1 d .
C2 C 0.0944(2) 0.49215(19) 0.39235(12) 0.0383(7) Uani 1 1 d .
C3 C 0.0063(2) 0.42684(19) 0.44852(12) 0.0389(7) Uani 1 1 d .
C4 C -0.0661(2) 0.3951(2) 0.47482(13) 0.0453(8) Uani 1 1 d .
H4 H -0.1275 0.4087 0.4644 0.054 Uiso 1 1 calc R
C5 C -0.0415(3) 0.3423(2) 0.51746(14) 0.0536(9) Uani 1 1 d .
H5 H -0.0876 0.3197 0.5363 0.064 Uiso 1 1 calc R
C6 C 0.0505(3) 0.3223(2) 0.53273(14) 0.0536(9) Uani 1 1 d .
H6 H 0.0641 0.2854 0.5609 0.064 Uiso 1 1 calc R
C7 C 0.1218(3) 0.3553(2) 0.50766(13) 0.0484(8) Uani 1 1 d .
H7 H 0.1833 0.3429 0.5188 0.058 Uiso 1 1 calc R
C8 C 0.0974(2) 0.40837(19) 0.46467(11) 0.0391(7) Uani 1 1 d .
C9 C 0.2503(2) 0.4504(2) 0.43470(14) 0.0495(8) Uani 1 1 d .
H9A H 0.2732 0.4006 0.4528 0.059 Uiso 1 1 calc R
H9B H 0.2721 0.4968 0.4570 0.059 Uiso 1 1 calc R
C10 C 0.2883(2) 0.4564(2) 0.38173(13) 0.0446(8) Uani 1 1 d .
C11 C 0.3688(2) 0.4262(2) 0.36626(15) 0.0537(9) Uani 1 1 d .
H11 H 0.4131 0.3954 0.3870 0.064 Uiso 1 1 calc R
C12 C 0.4436(3) 0.4348(3) 0.27797(17) 0.0642(11) Uani 1 1 d .
H12A H 0.5026 0.4542 0.2950 0.077 Uiso 1 1 calc R
H12B H 0.4292 0.4661 0.2450 0.077 Uiso 1 1 calc R
C13 C 0.4524(3) 0.3462(3) 0.26384(16) 0.0631(10) Uani 1 1 d .
C14 C 0.5060(4) 0.2941(4) 0.2963(2) 0.0976(17) Uani 1 1 d .
H14 H 0.5379 0.3137 0.3280 0.117 Uiso 1 1 calc R
C15 C 0.5134(6) 0.2122(4) 0.2825(3) 0.139(3) Uani 1 1 d .
H15 H 0.5489 0.1766 0.3053 0.167 Uiso 1 1 calc R
C16 C 0.4692(6) 0.1841(4) 0.2362(3) 0.125(2) Uani 1 1 d .
H16 H 0.4753 0.1292 0.2267 0.150 Uiso 1 1 calc R
C17 C 0.4159(5) 0.2346(4) 0.2032(3) 0.1040(19) Uani 1 1 d .
H17 H 0.3854 0.2143 0.1713 0.125 Uiso 1 1 calc R
C18 C 0.4066(3) 0.3159(4) 0.21659(19) 0.0811(13) Uani 1 1 d .
H18 H 0.3696 0.3505 0.1939 0.097 Uiso 1 1 calc R
C19 C 0.3995(4) 0.7546(4) 0.5366(2) 0.1028(19) Uani 1 1 d .
H19 H 0.3408 0.7322 0.5377 0.123 Uiso 1 1 calc R
C20 C 0.4244(6) 0.8215(5) 0.5673(2) 0.138(3) Uani 1 1 d .
H20 H 0.3832 0.8451 0.5891 0.165 Uiso 1 1 calc R
C21 C 0.5122(7) 0.8540(5) 0.5655(3) 0.139(3) Uani 1 1 d .
H21 H 0.5302 0.8990 0.5871 0.167 Uiso 1 1 calc R
C22 C 0.5713(5) 0.8225(5) 0.5337(3) 0.119(3) Uani 1 1 d .
H22 H 0.6293 0.8462 0.5321 0.143 Uiso 1 1 calc R
C23 C 0.5458(3) 0.7537(4) 0.5028(2) 0.0971(18) Uani 1 1 d .
H23 H 0.5875 0.7306 0.4811 0.116 Uiso 1 1 calc R
C24 C 0.4596(3) 0.7195(3) 0.50397(17) 0.0738(12) Uani 1 1 d .
C25 C 0.4298(3) 0.6459(3) 0.4706(2) 0.0823(14) Uani 1 1 d .
H25A H 0.4823 0.6251 0.4535 0.099 Uiso 1 1 calc R
H25B H 0.4099 0.6032 0.4941 0.099 Uiso 1 1 calc R
C26 C 0.3568(3) 0.7004(3) 0.38127(17) 0.0646(10) Uani 1 1 d .
H26 H 0.4091 0.7161 0.3651 0.077 Uiso 1 1 calc R
C27 C 0.2677(3) 0.7091(2) 0.36092(14) 0.0503(8) Uani 1 1 d .
C28 C 0.2261(3) 0.7477(2) 0.31002(16) 0.0631(10) Uani 1 1 d .
H28A H 0.1711 0.7777 0.3176 0.076 Uiso 1 1 calc R
H28B H 0.2697 0.7871 0.2979 0.076 Uiso 1 1 calc R
C29 C 0.1992(2) 0.7111(2) 0.21183(13) 0.0455(8) Uani 1 1 d .
C30 C 0.2265(3) 0.7822(2) 0.18704(16) 0.0583(10) Uani 1 1 d .
H30 H 0.2513 0.8267 0.2069 0.070 Uiso 1 1 calc R
C31 C 0.2152(3) 0.7833(3) 0.13192(18) 0.0729(12) Uani 1 1 d .
H31 H 0.2325 0.8299 0.1137 0.087 Uiso 1 1 calc R
C32 C 0.1787(4) 0.7167(3) 0.10249(17) 0.0786(13) Uani 1 1 d .
H32 H 0.1728 0.7198 0.0650 0.094 Uiso 1 1 calc R
C33 C 0.1511(3) 0.6465(3) 0.12645(15) 0.0648(11) Uani 1 1 d .
H33 H 0.1267 0.6021 0.1063 0.078 Uiso 1 1 calc R
C34 C 0.1616(2) 0.6449(2) 0.18259(13) 0.0473(8) Uani 1 1 d .
C35 C 0.0997(3) 0.5062(2) 0.20711(15) 0.0507(8) Uani 1 1 d .
H35A H 0.1334 0.4651 0.2294 0.061 Uiso 1 1 calc R
H35B H 0.1075 0.4936 0.1697 0.061 Uiso 1 1 calc R
C36 C -0.0004(3) 0.50024(19) 0.21515(13) 0.0461(8) Uani 1 1 d .
C37 C -0.0750(3) 0.5478(2) 0.19894(15) 0.0544(9) Uani 1 1 d .
H37 H -0.0752 0.5965 0.1794 0.065 Uiso 1 1 calc R
C38 C -0.2460(3) 0.5337(3) 0.2117(2) 0.0751(12) Uani 1 1 d .
H38A H -0.2510 0.5928 0.2073 0.090 Uiso 1 1 calc R
H38B H -0.2725 0.5192 0.2448 0.090 Uiso 1 1 calc R
C39 C -0.3006(3) 0.4924(3) 0.16493(19) 0.0669(11) Uani 1 1 d .
C40 C -0.2771(4) 0.4993(4) 0.1142(2) 0.0942(16) Uani 1 1 d .
H40 H -0.2247 0.5293 0.1079 0.113 Uiso 1 1 calc R
C41 C -0.3296(5) 0.4625(5) 0.0711(3) 0.117(2) Uani 1 1 d .
H41 H -0.3118 0.4664 0.0364 0.140 Uiso 1 1 calc R
C42 C -0.4075(5) 0.4207(4) 0.0807(4) 0.120(2) Uani 1 1 d .
H42 H -0.4434 0.3960 0.0521 0.144 Uiso 1 1 calc R
C43 C -0.4327(5) 0.4148(5) 0.1308(3) 0.122(2) Uani 1 1 d .
H43 H -0.4869 0.3875 0.1370 0.146 Uiso 1 1 calc R
C44 C -0.3784(4) 0.4493(3) 0.1725(2) 0.0929(16) Uani 1 1 d .
H44 H -0.3951 0.4430 0.2074 0.112 Uiso 1 1 calc R
C45 C -0.2236(3) 0.7545(3) 0.19696(18) 0.0664(11) Uani 1 1 d .
H45 H -0.2717 0.7546 0.2190 0.080 Uiso 1 1 calc R
C46 C -0.2417(4) 0.7396(3) 0.1426(2) 0.0841(14) Uani 1 1 d .
H46 H -0.3022 0.7298 0.1280 0.101 Uiso 1 1 calc R
C47 C -0.1723(5) 0.7393(3) 0.1102(2) 0.0889(16) Uani 1 1 d .
H47 H -0.1850 0.7278 0.0735 0.107 Uiso 1 1 calc R
C48 C -0.0836(4) 0.7556(3) 0.13105(19) 0.0760(13) Uani 1 1 d .
H48 H -0.0361 0.7565 0.1085 0.091 Uiso 1 1 calc R
C49 C -0.0643(3) 0.7709(2) 0.18564(17) 0.0609(10) Uani 1 1 d .
H49 H -0.0040 0.7824 0.1998 0.073 Uiso 1 1 calc R
C50 C -0.1341(3) 0.7691(2) 0.21885(15) 0.0499(9) Uani 1 1 d .
C51 C -0.1139(3) 0.7804(2) 0.27887(16) 0.0585(10) Uani 1 1 d .
H51A H -0.0675 0.8230 0.2860 0.070 Uiso 1 1 calc R
H51B H -0.1697 0.7981 0.2940 0.070 Uiso 1 1 calc R
C52 C -0.1270(3) 0.6457(2) 0.33011(13) 0.0483(8) Uani 1 1 d .
H52 H -0.1892 0.6465 0.3360 0.058 Uiso 1 1 calc R
C53 C -0.0641(2) 0.5861(2) 0.34480(12) 0.0423(7) Uani 1 1 d .
C54 C -0.0770(2) 0.5071(2) 0.37275(14) 0.0488(8) Uani 1 1 d .
H54A H -0.1253 0.5136 0.3967 0.059 Uiso 1 1 calc R
H54B H -0.0973 0.4657 0.3461 0.059 Uiso 1 1 calc R
F1 F 0.4089(3) -0.06618(19) 0.10267(17) 0.1270(13) Uani 1 1 d .
F2 F 0.44840(18) 0.05955(17) 0.12973(11) 0.0881(8) Uani 1 1 d .
F3 F 0.3089(3) 0.1018(2) 0.0978(2) 0.175(2) Uani 1 1 d .
F4 F 0.27034(18) -0.0242(2) 0.06982(12) 0.0953(9) Uani 1 1 d .
F5 F 0.3928(3) 0.0350(3) 0.04395(12) 0.1322(15) Uani 1 1 d .
F6 F 0.3232(3) 0.0012(4) 0.15532(14) 0.167(2) Uani 1 1 d .
F7 F 0.3348(3) 0.3765(5) 0.0803(2) 0.233(4) Uani 1 1 d .
F8 F 0.2296(7) 0.3015(5) 0.1068(3) 0.257(4) Uani 1 1 d .
F9 F 0.1311(4) 0.3827(9) 0.0885(4) 0.317(6) Uani 1 1 d .
F10 F 0.2142(11) 0.4677(4) 0.0597(3) 0.359(8) Uani 1 1 d .
F11 F 0.2126(4) 0.3457(4) 0.02595(17) 0.196(2) Uani 1 1 d .
F12 F 0.2525(4) 0.4226(4) 0.13850(17) 0.175(2) Uani 1 1 d .
N1 N 0.3543(2) 0.6648(2) 0.42911(13) 0.0592(8) Uani 1 1 d .
N2 N 0.2678(3) 0.6503(2) 0.43840(13) 0.0701(10) Uani 1 1 d .
N3 N 0.2149(2) 0.6772(3) 0.39646(13) 0.0718(10) Uani 1 1 d .
N4 N 0.20088(19) 0.68923(16) 0.26615(11) 0.0439(6) Uani 1 1 d .
N5 N 0.14047(19) 0.58674(16) 0.22025(10) 0.0429(6) Uani 1 1 d .
N6 N -0.0314(2) 0.43698(19) 0.24328(15) 0.0643(9) Uani 1 1 d .
N7 N -0.1214(3) 0.4431(2) 0.24381(16) 0.0686(9) Uani 1 1 d .
N8 N -0.1479(2) 0.51040(18) 0.21680(13) 0.0561(8) Uani 1 1 d .
N9 N -0.0802(2) 0.70329(17) 0.30522(11) 0.0475(7) Uani 1 1 d .
N10 N 0.0073(2) 0.68307(17) 0.30386(11) 0.0481(7) Uani 1 1 d .
N11 N 0.01769(18) 0.61070(16) 0.32791(10) 0.0413(6) Uani 1 1 d .
N12 N 0.00759(18) 0.47865(15) 0.40405(10) 0.0386(6) Uani 1 1 d .
N13 N 0.14939(18) 0.44945(16) 0.42936(10) 0.0400(6) Uani 1 1 d .
N14 N 0.24569(19) 0.49701(17) 0.33874(11) 0.0443(6) Uani 1 1 d .
N15 N 0.2965(2) 0.49308(18) 0.29713(11) 0.0509(7) Uani 1 1 d .
N16 N 0.3712(2) 0.45029(19) 0.31464(13) 0.0537(7) Uani 1 1 d .
P1 P 0.35875(7) 0.01810(7) 0.10029(4) 0.0577(3) Uani 1 1 d .
P2 P 0.23292(12) 0.38640(12) 0.07986(6) 0.1004(5) Uani 1 1 d .

loop_
_atom_site_aniso_label
_atom_site_aniso_U_11
_atom_site_aniso_U_22
_atom_site_aniso_U_33
_atom_site_aniso_U_23
_atom_site_aniso_U_13
_atom_site_aniso_U_12
Ni1 0.0435(3) 0.0398(2) 0.0377(2) 0.00508(17) 0.00529(17) -0.00228(17)
C1 0.0413(18) 0.0432(17) 0.0396(17) 0.0006(14) 0.0033(14) -0.0002(14)
C2 0.0425(18) 0.0373(16) 0.0346(16) -0.0004(13) 0.0006(13) -0.0028(13)
C3 0.0480(19) 0.0356(16) 0.0331(15) -0.0017(13) 0.0048(14) -0.0047(14)
C4 0.0479(19) 0.0449(18) 0.0434(18) 0.0002(15) 0.0056(15) -0.0044(15)
C5 0.065(2) 0.056(2) 0.0418(18) 0.0065(16) 0.0157(17) -0.0106(18)
C6 0.070(3) 0.055(2) 0.0354(17) 0.0078(16) 0.0037(17) -0.0036(18)
C7 0.056(2) 0.055(2) 0.0331(16) 0.0015(15) -0.0012(15) 0.0021(16)
C8 0.0491(19) 0.0393(16) 0.0286(15) -0.0021(13) 0.0027(13) -0.0028(14)
C9 0.0452(19) 0.057(2) 0.0448(19) 0.0081(16) -0.0010(15) 0.0000(16)
C10 0.0390(18) 0.0497(19) 0.0451(18) 0.0026(15) 0.0042(15) -0.0047(15)
C11 0.0422(19) 0.062(2) 0.056(2) 0.0058(18) 0.0008(16) -0.0018(17)
C12 0.048(2) 0.080(3) 0.067(3) 0.000(2) 0.0202(19) -0.0018(19)
C13 0.049(2) 0.085(3) 0.057(2) -0.013(2) 0.0145(18) -0.006(2)
C14 0.113(4) 0.102(4) 0.074(3) -0.022(3) -0.012(3) 0.029(3)
C15 0.211(8) 0.101(5) 0.101(5) -0.020(4) -0.004(5) 0.063(5)
C16 0.185(8) 0.089(4) 0.103(5) -0.027(4) 0.027(5) 0.007(5)
C17 0.107(4) 0.120(5) 0.089(4) -0.048(4) 0.024(3) -0.027(4)
C18 0.065(3) 0.114(4) 0.066(3) -0.011(3) 0.013(2) -0.008(3)
C19 0.099(4) 0.137(5) 0.075(3) -0.021(3) 0.021(3) -0.049(4)
C20 0.155(7) 0.182(7) 0.080(4) -0.045(4) 0.031(4) -0.072(6)
C21 0.172(8) 0.162(7) 0.077(4) -0.009(4) -0.019(5) -0.088(6)
C22 0.087(4) 0.176(7) 0.088(4) 0.033(5) -0.027(4) -0.054(5)
C23 0.059(3) 0.145(5) 0.083(3) 0.030(4) -0.012(3) -0.007(3)
C24 0.061(3) 0.103(3) 0.054(2) 0.017(2) -0.010(2) -0.012(2)
C25 0.074(3) 0.096(4) 0.073(3) 0.007(3) -0.008(2) 0.016(3)
C26 0.052(2) 0.080(3) 0.063(2) 0.000(2) 0.0126(19) -0.009(2)
C27 0.054(2) 0.050(2) 0.0470(19) -0.0066(16) 0.0052(17) -0.0118(16)
C28 0.081(3) 0.046(2) 0.060(2) -0.0028(18) -0.003(2) -0.0165(19)
C29 0.0459(19) 0.0474(19) 0.0442(18) 0.0058(15) 0.0095(15) 0.0014(15)
C30 0.060(2) 0.055(2) 0.062(2) 0.0134(18) 0.0137(19) -0.0044(18)
C31 0.088(3) 0.068(3) 0.066(3) 0.027(2) 0.021(2) -0.004(2)
C32 0.100(4) 0.091(3) 0.047(2) 0.018(2) 0.015(2) 0.002(3)
C33 0.081(3) 0.074(3) 0.0399(19) 0.0025(19) 0.0072(19) -0.001(2)
C34 0.050(2) 0.052(2) 0.0397(18) 0.0045(15) 0.0072(15) 0.0019(16)
C35 0.058(2) 0.0414(18) 0.052(2) -0.0071(16) 0.0031(17) -0.0040(16)
C36 0.060(2) 0.0349(17) 0.0420(18) -0.0019(14) -0.0033(15) -0.0063(15)
C37 0.065(2) 0.0406(19) 0.056(2) 0.0071(16) 0.0007(18) -0.0050(17)
C38 0.059(3) 0.073(3) 0.092(3) -0.011(2) 0.005(2) 0.003(2)
C39 0.051(2) 0.066(3) 0.082(3) 0.001(2) 0.000(2) 0.0042(19)
C40 0.068(3) 0.126(5) 0.089(4) -0.013(3) 0.006(3) -0.017(3)
C41 0.102(5) 0.155(6) 0.092(4) -0.015(4) -0.002(4) 0.007(4)
C42 0.091(5) 0.121(5) 0.140(6) -0.030(5) -0.032(4) -0.009(4)
C43 0.088(4) 0.129(5) 0.146(6) -0.011(5) 0.001(4) -0.043(4)
C44 0.077(3) 0.102(4) 0.099(4) 0.003(3) 0.010(3) -0.018(3)
C45 0.058(2) 0.068(3) 0.072(3) 0.016(2) 0.005(2) 0.014(2)
C46 0.080(3) 0.091(3) 0.076(3) 0.014(3) -0.021(3) 0.002(3)
C47 0.133(5) 0.073(3) 0.056(3) 0.013(2) -0.010(3) 0.006(3)
C48 0.108(4) 0.056(2) 0.068(3) 0.019(2) 0.028(3) 0.012(2)
C49 0.065(3) 0.047(2) 0.070(3) 0.0112(19) 0.009(2) 0.0025(18)
C50 0.060(2) 0.0342(17) 0.056(2) 0.0111(15) 0.0062(18) 0.0115(15)
C51 0.073(3) 0.0369(18) 0.064(2) 0.0026(17) 0.002(2) 0.0122(17)
C52 0.050(2) 0.053(2) 0.0424(18) 0.0019(16) 0.0060(15) 0.0038(16)
C53 0.0436(18) 0.0468(18) 0.0355(16) 0.0035(14) -0.0005(14) -0.0003(15)
C54 0.0401(18) 0.054(2) 0.051(2) 0.0099(16) 0.0014(15) -0.0044(15)
F1 0.116(3) 0.085(2) 0.167(3) -0.027(2) -0.048(2) 0.0294(18)
F2 0.0746(17) 0.0993(19) 0.0847(18) -0.0178(15) -0.0201(14) -0.0176(14)
F3 0.166(4) 0.104(3) 0.232(5) -0.059(3) -0.090(3) 0.058(3)
F4 0.0567(15) 0.124(2) 0.103(2) -0.0178(18) -0.0056(14) -0.0236(15)
F5 0.134(3) 0.192(4) 0.0697(18) -0.006(2) 0.0082(18) -0.095(3)
F6 0.139(3) 0.290(6) 0.078(2) -0.025(3) 0.041(2) -0.071(4)
F7 0.099(3) 0.410(10) 0.197(5) -0.140(6) 0.048(3) -0.023(4)
F8 0.367(11) 0.211(6) 0.186(6) 0.055(5) -0.012(6) -0.107(7)
F9 0.125(5) 0.556(18) 0.268(8) -0.163(11) 0.004(5) 0.049(7)
F10 0.71(2) 0.112(4) 0.211(7) 0.033(4) -0.163(10) -0.001(7)
F11 0.231(5) 0.254(6) 0.099(3) -0.069(3) 0.003(3) -0.038(5)
F12 0.175(4) 0.225(5) 0.120(3) -0.066(3) -0.007(3) 0.064(4)
N1 0.060(2) 0.066(2) 0.0506(18) -0.0006(15) -0.0007(15) 0.0012(16)
N2 0.067(2) 0.091(3) 0.0520(19) 0.0081(18) 0.0022(17) -0.0183(19)
N3 0.057(2) 0.103(3) 0.0536(19) 0.0139(19) -0.0031(16) -0.0224(19)
N4 0.0513(16) 0.0402(15) 0.0403(15) 0.0019(12) 0.0049(12) -0.0077(12)
N5 0.0504(16) 0.0414(14) 0.0376(14) 0.0018(12) 0.0083(12) -0.0050(12)
N6 0.063(2) 0.0518(19) 0.078(2) 0.0165(16) 0.0047(17) -0.0010(15)
N7 0.066(2) 0.054(2) 0.087(2) 0.0124(18) 0.0077(19) -0.0052(16)
N8 0.0558(19) 0.0460(17) 0.0651(19) -0.0018(15) -0.0014(15) -0.0037(14)
N9 0.0533(18) 0.0422(15) 0.0461(16) 0.0021(13) 0.0000(13) 0.0074(13)
N10 0.0549(18) 0.0403(15) 0.0484(16) 0.0071(13) 0.0010(13) 0.0006(13)
N11 0.0459(16) 0.0387(14) 0.0385(14) 0.0038(12) 0.0001(12) -0.0026(12)
N12 0.0423(15) 0.0397(14) 0.0336(13) 0.0024(11) 0.0028(11) -0.0015(11)
N13 0.0408(15) 0.0437(15) 0.0353(13) 0.0033(11) 0.0021(11) -0.0033(12)
N14 0.0425(15) 0.0472(15) 0.0441(15) 0.0043(13) 0.0076(12) -0.0032(12)
N15 0.0475(17) 0.0567(18) 0.0494(17) 0.0020(14) 0.0099(14) 0.0001(14)
N16 0.0423(16) 0.0616(19) 0.0582(18) -0.0006(15) 0.0105(14) -0.0016(14)
P1 0.0467(6) 0.0670(6) 0.0583(6) -0.0078(5) -0.0006(4) 0.0005(5)
P2 0.1017(12) 0.1152(12) 0.0864(10) -0.0108(9) 0.0200(8) 0.0064(9)

loop_
_atom_type_symbol
_atom_type_description
_atom_type_scat_dispersion_real
_atom_type_scat_dispersion_imag
_atom_type_scat_source
C C 0.0033 0.0016 'International Tables Vol C Tables 4.2.6.8 and 6.1.1.4'
H H 0.0000 0.0000 'International Tables Vol C Tables 4.2.6.8 and 6.1.1.4'
N N 0.0061 0.0033 'International Tables Vol C Tables 4.2.6.8 and 6.1.1.4'
F F 0.0171 0.0103 'International Tables Vol C Tables 4.2.6.8 and 6.1.1.4'
P P 0.1023 0.0942 'International Tables Vol C Tables 4.2.6.8 and 6.1.1.4'
Ni Ni 0.3393 1.1124 'International Tables Vol C Tables 4.2.6.8 and 6.1.1.4'

loop_
_geom_angle_atom_site_label_1
_geom_angle_atom_site_label_2
_geom_angle_atom_site_label_3
_geom_angle
N11 Ni1 N14 177.43(12)
N11 Ni1 C2 89.80(12)
N14 Ni1 C2 89.59(12)
N11 Ni1 C1 88.42(12)
N14 Ni1 C1 91.95(12)
C2 Ni1 C1 174.53(13)
N4 C1 N5 106.4(3)
N4 C1 Ni1 130.4(2)
N5 C1 Ni1 123.0(2)
N12 C2 N13 105.8(3)
N12 C2 Ni1 127.2(2)
N13 C2 Ni1 126.9(2)
C8 C3 C4 122.0(3)
C8 C3 N12 106.0(3)
C4 C3 N12 132.0(3)
C5 C4 C3 116.2(3)
C4 C5 C6 121.5(3)
C7 C6 C5 122.1(3)
C6 C7 C8 116.6(3)
C3 C8 N13 106.1(3)
C3 C8 C7 121.5(3)
N13 C8 C7 132.4(3)
N13 C9 C10 112.2(3)
N14 C10 C11 106.9(3)
N14 C10 C9 123.7(3)
C11 C10 C9 129.3(3)
N16 C11 C10 105.6(3)
N16 C12 C13 113.1(3)
C14 C13 C18 118.8(5)
C14 C13 C12 121.3(4)
C18 C13 C12 120.0(4)
C13 C14 C15 120.4(5)
C16 C15 C14 119.9(6)
C15 C16 C17 120.8(6)
C16 C17 C18 120.1(6)
C17 C18 C13 120.0(5)
C20 C19 C24 121.1(6)
C19 C20 C21 118.9(7)
C22 C21 C20 121.5(7)
C21 C22 C23 119.3(6)
C24 C23 C22 120.7(6)
C23 C24 C19 118.5(5)
C23 C24 C25 121.8(5)
C19 C24 C25 119.7(4)
N1 C25 C24 112.3(4)
N1 C26 C27 105.9(4)
N3 C27 C26 107.6(3)
N3 C27 C28 121.2(3)
C26 C27 C28 131.1(4)
N4 C28 C27 114.2(3)
C34 C29 C30 122.1(3)
C34 C29 N4 106.2(3)
C30 C29 N4 131.7(3)
C31 C30 C29 116.6(4)
C30 C31 C32 121.5(4)
C33 C32 C31 122.5(4)
C32 C33 C34 116.5(4)
C29 C34 N5 106.2(3)
C29 C34 C33 120.9(3)
N5 C34 C33 133.0(3)
N5 C35 C36 114.0(3)
N6 C36 C37 107.0(3)
N6 C36 C35 120.0(3)
C37 C36 C35 133.0(3)
N8 C37 C36 106.0(3)
N8 C38 C39 112.6(4)
C40 C39 C44 117.7(5)
C40 C39 C38 121.9(4)
C44 C39 C38 120.4(5)
C39 C40 C41 121.3(6)
C42 C41 C40 118.9(7)
C43 C42 C41 120.4(6)
C42 C43 C44 119.4(6)
C39 C44 C43 122.3(6)
C46 C45 C50 120.1(4)
C47 C46 C45 120.5(5)
C46 C47 C48 120.1(5)
C47 C48 C49 120.0(5)
C50 C49 C48 120.0(4)
C49 C50 C45 119.3(4)
C49 C50 C51 120.9(4)
C45 C50 C51 119.8(4)
N9 C51 C50 111.1(3)
N9 C52 C53 105.4(3)
C52 C53 N11 106.9(3)
C52 C53 C54 129.3(3)
N11 C53 C54 123.8(3)
N12 C54 C53 112.7(3)
N2 N1 C26 110.2(3)
N2 N1 C25 119.9(4)
C26 N1 C25 129.9(4)
N3 N2 N1 107.1(3)
N2 N3 C27 109.3(3)
C1 N4 C29 110.4(3)
C1 N4 C28 126.5(3)
C29 N4 C28 122.3(3)
C1 N5 C34 110.8(3)
C1 N5 C35 124.3(3)
C34 N5 C35 124.9(3)
N7 N6 C36 109.4(3)
N6 N7 N8 107.3(3)
N7 N8 C37 110.4(3)
N7 N8 C38 119.2(3)
C37 N8 C38 130.4(3)
N10 N9 C52 111.7(3)
N10 N9 C51 118.6(3)
C52 N9 C51 129.6(3)
N9 N10 N11 106.2(3)
N10 N11 C53 109.7(3)
N10 N11 Ni1 121.2(2)
C53 N11 Ni1 129.1(2)
C2 N12 C3 111.1(3)
C2 N12 C54 126.2(3)
C3 N12 C54 122.5(3)
C2 N13 C8 111.1(3)
C2 N13 C9 125.3(3)
C8 N13 C9 123.5(3)
N15 N14 C10 110.3(3)
N15 N14 Ni1 121.3(2)
C10 N14 Ni1 128.4(2)
N16 N15 N14 105.5(3)
N15 N16 C11 111.7(3)
N15 N16 C12 119.6(3)
C11 N16 C12 128.7(3)
F6 P1 F3 89.9(3)
F6 P1 F1 90.3(3)
F3 P1 F1 179.8(2)
F6 P1 F5 178.9(2)
F3 P1 F5 89.8(3)
F1 P1 F5 90.1(3)
F6 P1 F2 89.80(19)
F3 P1 F2 90.20(19)
F1 P1 F2 89.89(17)
F5 P1 F2 91.25(16)
F6 P1 F4 91.2(2)
F3 P1 F4 90.6(2)
F1 P1 F4 89.33(18)
F5 P1 F4 87.70(16)
F2 P1 F4 178.70(18)
F10 P2 F7 104.9(7)
F10 P2 F11 94.6(4)
F7 P2 F11 93.8(3)
F10 P2 F9 86.2(7)
F7 P2 F9 168.0(6)
F11 P2 F9 90.0(4)
F10 P2 F8 165.8(7)
F7 P2 F8 88.5(5)
F11 P2 F8 89.0(4)
F9 P2 F8 80.1(6)
F10 P2 F12 89.4(4)
F7 P2 F12 86.9(3)
F11 P2 F12 175.6(4)
F9 P2 F12 88.5(3)
F8 P2 F12 86.7(4)

loop_
_geom_bond_atom_site_label_1
_geom_bond_atom_site_label_2
_geom_bond_distance
Ni1 N11 1.886(3)
Ni1 N14 1.893(3)
Ni1 C2 1.911(3)
Ni1 C1 1.924(3)
C1 N4 1.346(4)
C1 N5 1.350(4)
C2 N12 1.340(4)
C2 N13 1.350(4)
C3 C8 1.378(5)
C3 C4 1.390(4)
C3 N12 1.393(4)
C4 C5 1.385(5)
C5 C6 1.390(5)
C6 C7 1.369(5)
C7 C8 1.393(4)
C8 N13 1.385(4)
C9 N13 1.458(4)
C9 C10 1.481(5)
C10 N14 1.354(4)
C10 C11 1.359(5)
C11 N16 1.347(5)
C12 N16 1.480(5)
C12 C13 1.493(6)
C13 C14 1.362(7)
C13 C18 1.383(6)
C14 C15 1.384(8)
C15 C16 1.344(9)
C16 C17 1.350(9)
C17 C18 1.375(8)
C19 C20 1.359(8)
C19 C24 1.373(7)
C20 C21 1.385(10)
C21 C22 1.326(10)
C22 C23 1.387(10)
C23 C24 1.372(7)
C24 C25 1.496(7)
C25 N1 1.462(5)
C26 N1 1.327(5)
C26 C27 1.348(5)
C27 N3 1.331(5)
C27 C28 1.488(5)
C28 N4 1.468(5)
C29 C34 1.382(5)
C29 C30 1.387(5)
C29 N4 1.396(4)
C30 C31 1.366(6)
C31 C32 1.384(7)
C32 C33 1.367(6)
C33 C34 1.390(5)
C34 N5 1.388(4)
C35 N5 1.461(4)
C35 C36 1.490(5)
C36 N6 1.347(4)
C36 C37 1.360(5)
C37 N8 1.334(5)
C38 N8 1.468(5)
C38 C39 1.501(6)
C39 C40 1.344(7)
C39 C44 1.358(7)
C40 C41 1.387(8)
C41 C42 1.361(10)
C42 C43 1.338(9)
C43 C44 1.362(8)
C45 C46 1.374(7)
C45 C50 1.379(6)
C46 C47 1.352(8)
C47 C48 1.367(7)
C48 C49 1.382(6)
C49 C50 1.369(5)
C50 C51 1.505(5)
C51 N9 1.477(4)
C52 N9 1.343(4)
C52 C53 1.357(5)
C53 N11 1.357(4)
C53 C54 1.483(5)
C54 N12 1.463(4)
F1 P1 1.551(3)
F2 P1 1.580(3)
F3 P1 1.542(4)
F4 P1 1.582(3)
F5 P1 1.556(3)
F6 P1 1.535(3)
F7 P2 1.487(5)
F8 P2 1.538(7)
F9 P2 1.516(7)
F10 P2 1.431(6)
F11 P2 1.499(4)
F12 P2 1.573(4)
N1 N2 1.321(5)
N2 N3 1.309(5)
N6 N7 1.311(5)
N7 N8 1.322(4)
N9 N10 1.316(4)
N10 N11 1.323(4)
N14 N15 1.331(4)
N15 N16 1.325(4)

loop_
_geom_torsion_atom_site_label_1
_geom_torsion_atom_site_label_2
_geom_torsion_atom_site_label_3
_geom_torsion_atom_site_label_4
_geom_torsion
N11 Ni1 C1 N4 86.2(3)
N14 Ni1 C1 N4 -96.4(3)
C2 Ni1 C1 N4 157.3(13)
N11 Ni1 C1 N5 -87.6(3)
N14 Ni1 C1 N5 89.9(3)
C2 Ni1 C1 N5 -16.5(16)
N11 Ni1 C2 N12 20.1(3)
N14 Ni1 C2 N12 -157.4(3)
C1 Ni1 C2 N12 -51.0(16)
N11 Ni1 C2 N13 -161.9(3)
N14 Ni1 C2 N13 20.6(3)
C1 Ni1 C2 N13 127.1(14)
C8 C3 C4 C5 -1.5(5)
N12 C3 C4 C5 177.9(3)
C3 C4 C5 C6 -0.1(5)
C4 C5 C6 C7 1.9(6)
C5 C6 C7 C8 -1.9(5)
C4 C3 C8 N13 179.4(3)
N12 C3 C8 N13 -0.1(3)
C4 C3 C8 C7 1.4(5)
N12 C3 C8 C7 -178.1(3)
C6 C7 C8 C3 0.3(5)
C6 C7 C8 N13 -177.0(3)
N13 C9 C10 N14 32.1(5)
N13 C9 C10 C11 -149.3(4)
N14 C10 C11 N16 0.2(4)
C9 C10 C11 N16 -178.6(3)
N16 C12 C13 C14 -85.3(5)
N16 C12 C13 C18 95.6(5)
C18 C13 C14 C15 -0.8(9)
C12 C13 C14 C15 -179.9(6)
C13 C14 C15 C16 1.5(12)
C14 C15 C16 C17 -1.3(13)
C15 C16 C17 C18 0.3(11)
C16 C17 C18 C13 0.4(9)
C14 C13 C18 C17 -0.1(7)
C12 C13 C18 C17 179.0(4)
C24 C19 C20 C21 -0.4(11)
C19 C20 C21 C22 1.6(12)
C20 C21 C22 C23 -2.1(12)
C21 C22 C23 C24 1.5(9)
C22 C23 C24 C19 -0.4(8)
C22 C23 C24 C25 179.3(5)
C20 C19 C24 C23 -0.2(9)
C20 C19 C24 C25 -179.9(6)
C23 C24 C25 N1 -114.1(5)
C19 C24 C25 N1 65.6(6)
N1 C26 C27 N3 -1.2(5)
N1 C26 C27 C28 177.0(4)
N3 C27 C28 N4 -83.5(5)
C26 C27 C28 N4 98.5(5)
C34 C29 C30 C31 -0.6(6)
N4 C29 C30 C31 179.9(4)
C29 C30 C31 C32 -0.3(7)
C30 C31 C32 C33 0.6(8)
C31 C32 C33 C34 -0.1(7)
C30 C29 C34 N5 -178.4(3)
N4 C29 C34 N5 1.2(4)
C30 C29 C34 C33 1.1(6)
N4 C29 C34 C33 -179.2(3)
C32 C33 C34 C29 -0.8(6)
C32 C33 C34 N5 178.6(4)
N5 C35 C36 N6 -130.5(3)
N5 C35 C36 C37 50.0(5)
N6 C36 C37 N8 -1.4(4)
C35 C36 C37 N8 178.1(3)
N8 C38 C39 C40 -56.3(6)
N8 C38 C39 C44 126.5(5)
C44 C39 C40 C41 -1.0(8)
C38 C39 C40 C41 -178.3(5)
C39 C40 C41 C42 1.8(10)
C40 C41 C42 C43 -0.3(11)
C41 C42 C43 C44 -1.8(12)
C40 C39 C44 C43 -1.1(9)
C38 C39 C44 C43 176.2(6)
C42 C43 C44 C39 2.6(11)
C50 C45 C46 C47 0.0(7)
C45 C46 C47 C48 -1.6(8)
C46 C47 C48 C49 1.4(7)
C47 C48 C49 C50 0.4(6)
C48 C49 C50 C45 -2.0(5)
C48 C49 C50 C51 176.3(3)
C46 C45 C50 C49 1.8(6)
C46 C45 C50 C51 -176.5(4)
C49 C50 C51 N9 -80.7(4)
C45 C50 C51 N9 97.6(4)
N9 C52 C53 N11 -0.1(4)
N9 C52 C53 C54 -178.8(3)
C52 C53 C54 N12 -152.3(3)
N11 C53 C54 N12 29.2(5)
C27 C26 N1 N2 1.0(5)
C27 C26 N1 C25 -175.1(4)
C24 C25 N1 N2 -96.1(5)
C24 C25 N1 C26 79.7(6)
C26 N1 N2 N3 -0.4(5)
C25 N1 N2 N3 176.1(4)
N1 N2 N3 C27 -0.3(5)
C26 C27 N3 N2 0.9(5)
C28 C27 N3 N2 -177.4(3)
N5 C1 N4 C29 2.3(4)
Ni1 C1 N4 C29 -172.2(3)
N5 C1 N4 C28 172.2(3)
Ni1 C1 N4 C28 -2.3(5)
C34 C29 N4 C1 -2.3(4)
C30 C29 N4 C1 177.4(4)
C34 C29 N4 C28 -172.6(3)
C30 C29 N4 C28 7.0(6)
C27 C28 N4 C1 39.4(5)
C27 C28 N4 C29 -151.9(3)
N4 C1 N5 C34 -1.6(4)
Ni1 C1 N5 C34 173.5(2)
N4 C1 N5 C35 178.1(3)
Ni1 C1 N5 C35 -6.8(4)
C29 C34 N5 C1 0.2(4)
C33 C34 N5 C1 -179.3(4)
C29 C34 N5 C35 -179.5(3)
C33 C34 N5 C35 1.0(6)
C36 C35 N5 C1 76.0(4)
C36 C35 N5 C34 -104.4(4)
C37 C36 N6 N7 1.4(4)
C35 C36 N6 N7 -178.2(3)
C36 N6 N7 N8 -0.8(4)
N6 N7 N8 C37 -0.1(4)
N6 N7 N8 C38 -178.8(3)
C36 C37 N8 N7 1.0(4)
C36 C37 N8 C38 179.5(4)
C39 C38 N8 N7 -85.8(5)
C39 C38 N8 C37 95.8(5)
C53 C52 N9 N10 -0.3(4)
C53 C52 N9 C51 177.2(3)
C50 C51 N9 N10 80.5(4)
C50 C51 N9 C52 -96.8(4)
C52 N9 N10 N11 0.5(4)
C51 N9 N10 N11 -177.3(3)
N9 N10 N11 C53 -0.6(3)
N9 N10 N11 Ni1 178.7(2)
C52 C53 N11 N10 0.4(4)
C54 C53 N11 N10 179.2(3)
C52 C53 N11 Ni1 -178.7(2)
C54 C53 N11 Ni1 0.1(5)
N14 Ni1 N11 N10 -124(3)
C2 Ni1 N11 N10 159.3(2)
C1 Ni1 N11 N10 -25.9(2)
N14 Ni1 N11 C53 55(3)
C2 Ni1 N11 C53 -21.6(3)
C1 Ni1 N11 C53 153.2(3)
N13 C2 N12 C3 -0.3(3)
Ni1 C2 N12 C3 178.1(2)
N13 C2 N12 C54 -175.2(3)
Ni1 C2 N12 C54 3.2(5)
C8 C3 N12 C2 0.3(3)
C4 C3 N12 C2 -179.2(3)
C8 C3 N12 C54 175.4(3)
C4 C3 N12 C54 -4.0(5)
C53 C54 N12 C2 -31.1(5)
C53 C54 N12 C3 154.6(3)
N12 C2 N13 C8 0.2(3)
Ni1 C2 N13 C8 -178.2(2)
N12 C2 N13 C9 -175.5(3)
Ni1 C2 N13 C9 6.1(4)
C3 C8 N13 C2 0.0(3)
C7 C8 N13 C2 177.6(3)
C3 C8 N13 C9 175.8(3)
C7 C8 N13 C9 -6.6(5)
C10 C9 N13 C2 -35.8(4)
C10 C9 N13 C8 148.9(3)
C11 C10 N14 N15 0.1(4)
C9 C10 N14 N15 179.0(3)
C11 C10 N14 Ni1 -177.9(2)
C9 C10 N14 Ni1 1.0(5)
N11 Ni1 N14 N15 82(3)
C2 Ni1 N14 N15 158.2(3)
C1 Ni1 N14 N15 -16.6(3)
N11 Ni1 N14 C10 -100(3)
C2 Ni1 N14 C10 -24.0(3)
C1 Ni1 N14 C10 161.2(3)
C10 N14 N15 N16 -0.4(4)
Ni1 N14 N15 N16 177.8(2)
N14 N15 N16 C11 0.5(4)
N14 N15 N16 C12 -179.5(3)
C10 C11 N16 N15 -0.5(4)
C10 C11 N16 C12 179.6(3)
C13 C12 N16 N15 -113.8(4)
C13 C12 N16 C11 66.1(5)

loop_
_platon_squeeze_void_nr
_platon_squeeze_void_average_x
_platon_squeeze_void_average_y
_platon_squeeze_void_average_z
_platon_squeeze_void_volume
_platon_squeeze_void_count_electrons
_platon_squeeze_void_content
1 0.000 0.000 0.500 219 24 ' '
2 0.000 0.500 1.000 220 24 ' '
3 0.387 0.542 0.157 16 2 ' '
4 0.387 0.958 0.657 16 2 ' '
5 0.613 0.042 0.343 16 2 ' '
6 0.613 0.458 0.843 16 2 ' '
